data_4132831
loop_
_publ_author_name
'Povie, Guillaume'
'Segawa, Yasutomo'
'Nishihara, Taishi'
'Miyauchi, Yuhei'
'Itami, Kenichiro'

_publ_section_title
;
 Synthesis and Size-Dependent Properties of [12], [16], and [24]Carbon
 Nanobelts.
;
_journal_issue 31
_journal_name_full 'Journal of the American Chemical Society'
_journal_page_first 10054
_journal_page_last 10059
_journal_paper_doi 10.1021/jacs.8b06842
_journal_volume 140
_journal_year 2018
_chemical_absolute_configuration 'CHOOSE rm ad rmad syn or unk'
_chemical_formula_moiety 'C131 H48 S5.2'
_chemical_formula_sum 'C131 H48 S5.2'
_chemical_formula_weight 1788.53
_space_group_crystal_system hexagonal
_space_group_IT_number 173
_space_group_name_Hall 'P 6c'
_space_group_name_H-M_alt 'P 63'
_atom_sites_solution_hydrogens geom
_atom_sites_solution_primary direct
_atom_sites_solution_secondary difmap
_cell_angle_alpha 90.0000
_cell_angle_beta 90.0000
_cell_angle_gamma 120.0000
_cell_formula_units_Z 6
_cell_length_a 21.2743(6)
_cell_length_b 21.2743(6)
_cell_length_c 39.6830(13)
_cell_measurement_reflns_used 11510
_cell_measurement_temperature 123
_cell_measurement_theta_max 17.65
_cell_measurement_theta_min 1.90
_cell_volume 15554.1(8)
_computing_cell_refinement 'CrysAlisPro 1.171.39.45i (Rigaku OD, 2018)'
_computing_data_collection 'CrysAlisPro 1.171.39.45i (Rigaku OD, 2018)'
_computing_data_reduction 'CrysAlisPro 1.171.39.45i (Rigaku OD, 2018)'
_computing_molecular_graphics 'CrystalStructure 4.3'
_computing_publication_material 'CrystalStructure 4.3 (Rigaku, 2018)'
_computing_structure_refinement 'SHELXL Version 2018/3 (Sheldrick, 2008)'
_computing_structure_solution 'SHELXD Version 2013/2 (Sheldrick, 2008)'
_diffrn_ambient_temperature 123
_diffrn_detector_area_resol_mean 5.811
_diffrn_measured_fraction_theta_full 0.999
_diffrn_measured_fraction_theta_max 0.999
_diffrn_measurement_device_type 'Rigaku XtaLAB P200'
_diffrn_measurement_method \w
_diffrn_radiation_type 'Mo K\a'
_diffrn_radiation_wavelength 0.71073
_diffrn_reflns_av_R_equivalents 0.1285
_diffrn_reflns_av_unetI/netI 0.0611
_diffrn_reflns_Laue_measured_fraction_full 0.999
_diffrn_reflns_Laue_measured_fraction_max 0.999
_diffrn_reflns_limit_h_max 18
_diffrn_reflns_limit_h_min -18
_diffrn_reflns_limit_k_max 18
_diffrn_reflns_limit_k_min -18
_diffrn_reflns_limit_l_max 35
_diffrn_reflns_limit_l_min -35
_diffrn_reflns_number 101201
_diffrn_reflns_point_group_measured_fraction_full 0.999
_diffrn_reflns_point_group_measured_fraction_max 0.999
_diffrn_reflns_theta_full 18.328
_diffrn_reflns_theta_max 18.328
_diffrn_reflns_theta_min 1.895
_diffrn_standards_number 0
_exptl_absorpt_coefficient_mu 0.166
_exptl_absorpt_correction_T_max 0.992
_exptl_absorpt_correction_T_min 0.577
_exptl_absorpt_correction_type multi-scan
_exptl_absorpt_process_details
;
CrysAlisPro 1.171.39.45i (Rigaku Oxford Diffraction, 2018)
Empirical absorption correction using spherical harmonics,
 implemented in SCALE3 ABSPACK scaling algorithm.
;
_exptl_crystal_colour colorless
_exptl_crystal_density_diffrn 1.146
_exptl_crystal_density_method 'not measured'
_exptl_crystal_description block
_exptl_crystal_F_000 5503.20
_exptl_crystal_size_max 0.100
_exptl_crystal_size_mid 0.100
_exptl_crystal_size_min 0.050
_refine_diff_density_max 1.24
_refine_diff_density_min -0.46
_refine_ls_abs_structure_details
;
 Flack x determined using 1407 quotients [(I+)-(I-)]/[(I+)+(I-)]
 (Parsons, Flack and Wagner, Acta Cryst. B69 (2013) 249-259).
;
_refine_ls_abs_structure_Flack 0.57(9)
_refine_ls_extinction_method none
_refine_ls_goodness_of_fit_ref 1.596
_refine_ls_hydrogen_treatment constr
_refine_ls_number_parameters 1234
_refine_ls_number_reflns 7536
_refine_ls_number_restraints 1897
_refine_ls_R_factor_all 0.2331
_refine_ls_R_factor_gt 0.1554
_refine_ls_shift/su_max 0.008
_refine_ls_structure_factor_coef Fsqd
_refine_ls_weighting_details 'w = 1/[\s^2^(Fo^2^)+(0.2000P)^2^] where P=(Fo^2^+2Fc^2^)/3'
_refine_ls_weighting_scheme calc
_refine_ls_wR_factor_gt 0.3771
_refine_ls_wR_factor_ref 0.4369
_reflns_Friedel_coverage 0.959
_reflns_Friedel_fraction_full 0.999
_reflns_Friedel_fraction_max 0.999
_reflns_number_gt 4087
_reflns_number_total 7536
_reflns_threshold_expression F^2^>2.0\s(F^2^)
_cod_data_source_file ja8b06842_si_002.cif
_cod_data_source_block 24CNB
_cod_database_code 4132831

loop_
_space_group_symop_id
_space_group_symop_operation_xyz
1 +X,+Y,+Z
2 -Y,+X-Y,+Z
3 -X+Y,-X,+Z
4 -X,-Y,1/2+Z
5 +Y,-X+Y,1/2+Z
6 +X-Y,+X,1/2+Z

loop_
_atom_site_label
_atom_site_type_symbol
_atom_site_fract_x
_atom_site_fract_y
_atom_site_fract_z
_atom_site_U_iso_or_equiv
_atom_site_adp_type
_atom_site_occupancy
_atom_site_site_symmetry_order
_atom_site_calc_flag
_atom_site_refinement_flags_posn
_atom_site_refinement_flags_adp
_atom_site_refinement_flags_occupancy
_atom_site_disorder_assembly
_atom_site_disorder_group
C29 C 0.176(2) 0.022(2) 0.1465(10) 0.084(6) Uani 1 1 d . U . A 4
C56 C 0.257(2) -0.1651(19) 0.4721(9) 0.082(6) Uani 1 1 d . U . A 4
H56 H 0.300179 -0.156657 0.482722 0.099 Uiso 1 1 calc R U . A 4
C26 C 0.286(2) 0.141(2) 0.1345(9) 0.088(6) Uani 1 1 d . U . A 4
C46 C 0.0600(19) -0.2112(19) 0.2850(10) 0.088(7) Uani 1 1 d . U . A 4
H46 H 0.021694 -0.208221 0.274168 0.106 Uiso 1 1 calc R U . A 4
C2 C 0.480(2) 0.6005(19) 0.3368(12) 0.081(6) Uani 1 1 d . U . A 4
C92 C 0.483(2) 0.5990(19) 0.3735(11) 0.084(6) Uani 1 1 d . U . A 4
C21 C 0.326(2) 0.222(2) 0.1354(10) 0.088(6) Uani 1 1 d . U . A 4
C6 C 0.4134(17) 0.5743(16) 0.2870(9) 0.074(6) Uani 1 1 d . U . A 4
H6 H 0.372184 0.570796 0.275903 0.089 Uiso 1 1 calc R U . A 4
C86 C 0.387(2) 0.4998(19) 0.4930(9) 0.088(7) Uani 1 1 d . U . A 4
H86 H 0.351340 0.509525 0.483906 0.106 Uiso 1 1 calc R U . A 4
C44 C 0.102(2) -0.236(2) 0.3392(10) 0.090(6) Uani 1 1 d . U . A 4
C47 C 0.108(2) -0.2337(19) 0.3760(10) 0.084(5) Uani 1 1 d . U . A 4
C30 C 0.212(2) 0.097(2) 0.1344(9) 0.091(7) Uani 1 1 d . U . A 4
H30 H 0.182637 0.116347 0.126197 0.109 Uiso 1 1 calc R U . A 4
C84 C 0.504(2) 0.516(2) 0.4901(10) 0.091(7) Uani 1 1 d . U . A 4
C61 C 0.120(2) -0.098(2) 0.5193(9) 0.084(6) Uani 1 1 d . U . A 4
C74 C 0.3191(19) 0.216(2) 0.5746(9) 0.082(6) Uani 1 1 d . U . A 4
C85 C 0.454(2) 0.5288(19) 0.4781(10) 0.088(6) Uani 1 1 d . U . A 4
C96 C 0.3580(19) 0.5841(17) 0.3738(9) 0.074(6) Uani 1 1 d . U . A 4
H96 H 0.316842 0.580281 0.385048 0.089 Uiso 1 1 calc R U . A 4
C40 C 0.2387(19) -0.1942(19) 0.2648(10) 0.094(7) Uani 1 1 d . U . A 4
H40 H 0.271053 -0.207362 0.274794 0.112 Uiso 1 1 calc R U . A 4
C28 C 0.220(2) -0.0054(19) 0.1586(10) 0.080(6) Uani 1 1 d . U . A 4
C68 C 0.329(2) 0.110(2) 0.5699(9) 0.083(6) Uani 1 1 d . U . A 4
C65 C 0.100(2) -0.017(2) 0.5558(9) 0.079(7) Uani 1 1 d . U . A 4
H65 H 0.069506 -0.002571 0.565984 0.094 Uiso 1 1 calc R U . A 4
C76 C 0.385(2) 0.365(2) 0.5522(10) 0.089(6) Uani 1 1 d . U . A 4
C15 C 0.3956(19) 0.3664(19) 0.1596(10) 0.089(6) Uani 1 1 d . U . A 4
C12 C 0.416(2) 0.429(2) 0.1808(10) 0.086(6) Uani 1 1 d . U . A 4
C4 C 0.5321(19) 0.5879(19) 0.2855(10) 0.084(6) Uani 1 1 d . U . A 4
C23 C 0.439(2) 0.228(2) 0.1372(9) 0.097(7) Uani 1 1 d . U . A 4
H23 H 0.490185 0.257607 0.134538 0.117 Uiso 1 1 calc R U . A 4
C95 C 0.3626(18) 0.5893(18) 0.3400(9) 0.076(6) Uani 1 1 d . U . A 4
H95 H 0.325584 0.591954 0.327774 0.091 Uiso 1 1 calc R U . A 4
C70 C 0.210(2) 0.097(2) 0.5743(8) 0.080(6) Uani 1 1 d . U . A 4
H70 H 0.180221 0.115370 0.581752 0.096 Uiso 1 1 calc R U . A 4
C63 C 0.224(2) -0.005(2) 0.5534(9) 0.080(6) Uani 1 1 d . U . A 4
C88 C 0.593(2) 0.5832(19) 0.4431(10) 0.095(7) Uani 1 1 d . U . A 4
H88 H 0.639014 0.601950 0.432308 0.114 Uiso 1 1 calc R U . A 4
C67 C 0.290(2) 0.032(2) 0.5598(9) 0.086(7) Uani 1 1 d . U . A 4
H67 H 0.318076 0.008507 0.558057 0.103 Uiso 1 1 calc R U . A 4
C57 C 0.209(2) -0.143(2) 0.4882(9) 0.083(6) Uani 1 1 d . U . A 4
C17 C 0.271(2) 0.3593(19) 0.1565(9) 0.087(7) Uani 1 1 d . U . A 4
H17 H 0.224938 0.340679 0.146022 0.104 Uiso 1 1 calc R U . A 4
C16 C 0.3109(19) 0.3244(19) 0.1511(10) 0.089(6) Uani 1 1 d . U . A 4
C50 C -0.009(2) -0.230(2) 0.3418(11) 0.098(7) Uani 1 1 d . U . A 4
H50 H -0.046746 -0.226363 0.331093 0.118 Uiso 1 1 calc R U . A 4
C1 C 0.4241(19) 0.5911(18) 0.3212(10) 0.078(6) Uani 1 1 d . U . A 4
C75 C 0.428(2) 0.338(2) 0.5599(9) 0.093(7) Uani 1 1 d . U . A 4
H75 H 0.478916 0.368542 0.559170 0.111 Uiso 1 1 calc R U . A 4
C19 C 0.431(2) 0.3280(19) 0.1524(9) 0.089(7) Uani 1 1 d . U . A 4
H19 H 0.482113 0.351558 0.155786 0.106 Uiso 1 1 calc R U . A 4
C20 C 0.397(2) 0.260(2) 0.1409(11) 0.094(6) Uani 1 1 d . U . A 4
C55 C 0.2371(19) -0.1976(18) 0.4414(9) 0.080(6) Uani 1 1 d . U . A 4
H55 H 0.267869 -0.211935 0.430700 0.096 Uiso 1 1 calc R U . A 4
C22 C 0.288(2) 0.255(2) 0.1391(10) 0.092(6) Uani 1 1 d . U . A 4
H22 H 0.238416 0.228019 0.132682 0.111 Uiso 1 1 calc R U . A 4
C49 C -0.009(2) -0.236(2) 0.3741(11) 0.094(6) Uani 1 1 d . U . A 4
H49 H -0.051785 -0.245720 0.386069 0.112 Uiso 1 1 calc R U . A 4
C90 C 0.468(2) 0.5653(19) 0.4445(10) 0.087(6) Uani 1 1 d . U . A 4
C94 C 0.4118(19) 0.5682(17) 0.4264(9) 0.085(7) Uani 1 1 d . U . A 4
H94 H 0.369425 0.558320 0.438624 0.102 Uiso 1 1 calc R U . A 4
C82 C 0.270(2) 0.365(2) 0.5554(9) 0.094(7) Uani 1 1 d . U . A 4
H82 H 0.222736 0.344703 0.564834 0.113 Uiso 1 1 calc R U . A 4
C7 C 0.5859(19) 0.5780(19) 0.2646(10) 0.093(7) Uani 1 1 d . U . A 4
H7 H 0.634456 0.601000 0.272604 0.111 Uiso 1 1 calc R U . A 4
C62 C 0.097(2) -0.143(2) 0.4922(9) 0.087(7) Uani 1 1 d . U . A 4
H62 H 0.050023 -0.158835 0.483622 0.105 Uiso 1 1 calc R U . A 4
C41 C 0.170(2) -0.212(2) 0.2818(10) 0.090(6) Uani 1 1 d . U . A 4
C13 C 0.363(2) 0.4497(19) 0.1922(10) 0.083(6) Uani 1 1 d . U . A 4
C93 C 0.4133(18) 0.5844(18) 0.3920(10) 0.081(6) Uani 1 1 d . U . A 4
C77 C 0.317(2) 0.331(2) 0.5626(10) 0.093(6) Uani 1 1 d . U . A 4
C33 C 0.070(2) -0.0799(18) 0.1750(9) 0.085(7) Uani 1 1 d . U . A 4
H33 H 0.019530 -0.104463 0.179585 0.102 Uiso 1 1 calc R U . A 4
C35 C 0.228(2) -0.0928(19) 0.1940(10) 0.081(6) Uani 1 1 d . U . A 4
H35 H 0.275328 -0.076688 0.185271 0.097 Uiso 1 1 calc R U . A 4
C31 C 0.191(2) -0.067(2) 0.1789(10) 0.081(6) Uani 1 1 d . U . A 4
C10 C 0.4479(19) 0.5277(18) 0.2349(10) 0.082(6) Uani 1 1 d . U . A 4
C25 C 0.327(2) 0.104(2) 0.1406(10) 0.089(6) Uani 1 1 d . U . A 4
C78 C 0.281(2) 0.260(2) 0.5739(9) 0.090(6) Uani 1 1 d . U . A 4
H78 H 0.232597 0.239286 0.581318 0.108 Uiso 1 1 calc R U . A 4
C66 C 0.073(2) -0.072(2) 0.5377(9) 0.082(7) Uani 1 1 d . U . A 4
H66 H 0.021450 -0.099477 0.535209 0.098 Uiso 1 1 calc R U . A 4
C71 C 0.404(2) 0.151(2) 0.5704(8) 0.092(7) Uani 1 1 d . U . A 4
H71 H 0.431970 0.127461 0.570543 0.111 Uiso 1 1 calc R U . A 4
C89 C 0.532(2) 0.5825(19) 0.4282(10) 0.088(6) Uani 1 1 d . U . A 4
C73 C 0.399(2) 0.263(2) 0.5694(10) 0.089(6) Uani 1 1 d . U . A 4
C59 C 0.238(2) -0.096(2) 0.5164(9) 0.088(6) Uani 1 1 d . U . A 4
H59 H 0.284458 -0.082559 0.525341 0.106 Uiso 1 1 calc R U . A 4
C87 C 0.578(2) 0.5538(19) 0.4748(10) 0.099(7) Uani 1 1 d . U . A 4
H87 H 0.617432 0.557667 0.487891 0.119 Uiso 1 1 calc R U . A 4
C58 C 0.138(2) -0.167(2) 0.4771(9) 0.087(6) Uani 1 1 d . U . A 4
C80 C 0.371(2) 0.4559(19) 0.5216(10) 0.088(6) Uani 1 1 d . U . A 4
C37 C 0.1395(19) -0.1638(19) 0.2352(11) 0.080(6) Uani 1 1 d . U . A 4
C54 C 0.060(2) -0.214(2) 0.4256(10) 0.086(6) Uani 1 1 d . U . A 4
H54 H 0.023705 -0.211147 0.437887 0.104 Uiso 1 1 calc R U . A 4
C32 C 0.1142(19) -0.1029(19) 0.1881(10) 0.079(6) Uani 1 1 d . U . A 4
C24 C 0.4089(19) 0.151(2) 0.1372(9) 0.098(7) Uani 1 1 d . U . A 4
H24 H 0.438964 0.129987 0.135150 0.118 Uiso 1 1 calc R U . A 4
C53 C 0.120(2) -0.2047(19) 0.4421(9) 0.084(6) Uani 1 1 d . U . A 4
C3 C 0.540(2) 0.6045(19) 0.3199(10) 0.087(7) Uani 1 1 d . U . A 4
H3 H 0.584343 0.617861 0.331335 0.104 Uiso 1 1 calc R U . A 4
C83 C 0.490(2) 0.4698(19) 0.5170(10) 0.094(7) Uani 1 1 d . U . A 4
H83 H 0.528016 0.463163 0.526004 0.112 Uiso 1 1 calc R U . A 4
C27 C 0.3006(18) 0.0364(18) 0.1526(9) 0.085(7) Uani 1 1 d . U . A 4
H27 H 0.330723 0.016102 0.157055 0.103 Uiso 1 1 calc R U . A 4
C91 C 0.5410(19) 0.6025(17) 0.3946(10) 0.084(7) Uani 1 1 d . U . A 4
H91 H 0.587309 0.619417 0.384662 0.101 Uiso 1 1 calc R U . A 4
C18 C 0.297(2) 0.4202(19) 0.1768(9) 0.083(7) Uani 1 1 d . U . A 4
H18 H 0.267432 0.442022 0.180044 0.100 Uiso 1 1 calc R U . A 4
C34 C 0.1051(19) -0.0145(18) 0.1534(9) 0.081(7) Uani 1 1 d . U . A 4
H34 H 0.075254 0.002327 0.143816 0.098 Uiso 1 1 calc R U . A 4
C52 C 0.175(2) -0.210(2) 0.4254(10) 0.079(6) Uani 1 1 d . U . A 4
C8 C 0.5719(19) 0.5400(18) 0.2359(10) 0.089(7) Uani 1 1 d . U . A 4
H8 H 0.608250 0.532310 0.226186 0.107 Uiso 1 1 calc R U . A 4
C43 C 0.160(2) -0.2292(19) 0.3196(9) 0.093(7) Uani 1 1 d . U . A 4
H43 H 0.196606 -0.235483 0.330546 0.112 Uiso 1 1 calc R U . A 4
C51 C 0.1657(18) -0.2329(18) 0.3956(9) 0.084(6) Uani 1 1 d . U . A 4
H51 H 0.195993 -0.249096 0.386018 0.101 Uiso 1 1 calc R U . A 4
C45 C 0.052(2) -0.230(2) 0.3200(10) 0.093(6) Uani 1 1 d . U . A 4
C36 C 0.2082(19) -0.139(2) 0.2205(10) 0.084(6) Uani 1 1 d . U . A 4
C9 C 0.5033(19) 0.511(2) 0.2200(10) 0.088(6) Uani 1 1 d . U . A 4
C38 C 0.093(2) -0.1471(18) 0.2147(9) 0.079(6) Uani 1 1 d . U . A 4
H38 H 0.043373 -0.169765 0.220721 0.095 Uiso 1 1 calc R U . A 4
C14 C 0.3813(18) 0.4988(17) 0.2179(9) 0.076(6) Uani 1 1 d . U . A 4
H14 H 0.347794 0.513605 0.224552 0.092 Uiso 1 1 calc R U . A 4
C60 C 0.192(2) -0.070(2) 0.5308(9) 0.086(6) Uani 1 1 d . U . A 4
C5 C 0.4639(18) 0.5621(18) 0.2686(10) 0.080(6) Uani 1 1 d . U . A 4
C72 C 0.438(2) 0.221(2) 0.5706(8) 0.088(7) Uani 1 1 d . U . A 4
H72 H 0.489604 0.246832 0.571572 0.105 Uiso 1 1 calc R U . A 4
C79 C 0.415(2) 0.430(2) 0.5319(10) 0.092(6) Uani 1 1 d . U . A 4
C11 C 0.482(2) 0.4618(19) 0.1928(10) 0.090(7) Uani 1 1 d . U . A 4
H11 H 0.516669 0.451810 0.182937 0.108 Uiso 1 1 calc R U . A 4
C42 C 0.1200(19) -0.1975(18) 0.2658(10) 0.082(6) Uani 1 1 d . U . A 4
C81 C 0.296(2) 0.422(2) 0.5361(9) 0.094(7) Uani 1 1 d . U . A 4
H81 H 0.266952 0.442854 0.531070 0.113 Uiso 1 1 calc R U . A 4
C69 C 0.289(2) 0.142(2) 0.5755(9) 0.081(6) Uani 1 1 d . U . A 4
C39 C 0.255(2) -0.1598(19) 0.2359(10) 0.090(7) Uani 1 1 d . U . A 4
H39 H 0.298769 -0.148412 0.225038 0.107 Uiso 1 1 calc R U . A 4
C48 C 0.052(2) -0.227(2) 0.3927(11) 0.088(6) Uani 1 1 d . U . A 4
C64 C 0.180(2) 0.027(2) 0.5622(9) 0.079(6) Uani 1 1 d . U . A 4
C106 C 0.246(3) 0.115(3) 0.4762(14) 0.20(2) Uiso 1 1 d D U . . .
C108 C 0.307(4) 0.194(4) 0.4888(16) 0.23(2) Uiso 1 1 d D U . . .
C131 C 0.356(3) 0.250(3) 0.4704(18) 0.22(2) Uiso 1 1 d D U . . .
C144 C 0.299(5) 0.086(4) 0.458(2) 0.29(3) Uiso 1 1 d D U . . .
C154 C 0.409(4) 0.221(5) 0.459(3) 0.38(4) Uiso 1 1 d D U . . .
C166 C 0.378(4) 0.149(4) 0.478(2) 0.30(3) Uiso 1 1 d D U . . .
C3BA C 0.351(2) 0.1365(17) 0.2363(13) 0.24(3) Uiso 1 1 d D U . . .
C3AA C 0.2909(16) 0.1579(17) 0.2344(12) 0.161(16) Uiso 1 1 d D U . . .
C5BA C 0.3258(16) 0.2403(16) 0.2289(9) 0.098(11) Uiso 1 1 d D U . . .
C6BA C 0.387(2) 0.2889(17) 0.2532(10) 0.161(16) Uiso 1 1 d D U . . .
C7BA C 0.4445(15) 0.264(2) 0.2551(12) 0.22(2) Uiso 1 1 d D U . . .
C8BA C 0.407(2) 0.182(2) 0.2633(11) 0.191(19) Uiso 1 1 d D U . . .
C7AA C 0.070(4) 0.064(4) 0.442(2) 0.11(3) Uiso 0.3333 1 d D U P B -1
C4AA C 0.108(3) 0.026(6) 0.425(3) 0.14(4) Uiso 0.3333 1 d D U P B -1
C9AA C 0.050(5) -0.048(5) 0.410(2) 0.15(4) Uiso 0.3333 1 d D U P B -1
C0BA C -0.022(4) -0.047(4) 0.4037(18) 0.14(4) Uiso 0.3333 1 d D U P B -1
C1BA C -0.057(3) -0.046(5) 0.438(2) 0.12(3) Uiso 0.3333 1 d D U P B -1
C2BA C -0.005(5) 0.021(5) 0.4585(19) 0.16(4) Uiso 0.3333 1 d D U P B -1
S2AA S 0.6137(17) 0.3864(16) 0.6015(9) 0.101(11) Uiso 0.3333 1 d DG U P C 1
C9BA C 0.5777(11) 0.4342(11) 0.6046(6) 0.17(6) Uiso 0.3333 1 d DG U P C 1
S4 S 0.5415(12) 0.4819(12) 0.6075(7) 0.069(8) Uiso 0.3333 1 d DG U P C 1
C8AA C 0.547(4) 0.177(5) 0.383(3) 0.19(3) Uiso 0.3333 1 d D U P D -2
C0CA C 0.509(6) 0.151(7) 0.349(2) 0.19(3) Uiso 0.3333 1 d D U P D -2
C1CA C 0.426(6) 0.112(6) 0.353(3) 0.19(3) Uiso 0.3333 1 d D U P D -2
C2CA C 0.405(4) 0.091(7) 0.390(3) 0.20(3) Uiso 0.3333 1 d D U P D -2
C3CA C 0.447(7) 0.057(6) 0.406(3) 0.21(3) Uiso 0.3333 1 d D U P D -2
C4CA C 0.529(6) 0.110(8) 0.404(3) 0.21(3) Uiso 0.3333 1 d D U P D -2
S1 S 0.3867(13) 0.5980(13) 0.6025(7) 0.129(8) Uiso 0.5 1 d . . P E 2
S0AA S 0.5141(11) 0.6543(11) 0.5670(6) 0.104(7) Uiso 0.5 1 d D . P F 1
S2 S 0.4449(12) 0.5228(12) 0.6046(6) 0.114(7) Uiso 0.5 1 d . . P E 2
C1AA C 0.417(3) 0.560(3) 0.5909(15) 0.070(18) Uiso 0.5 1 d . . P E 2
C0DA C 0.169(3) -0.037(4) 0.3626(13) 0.06(2) Uiso 0.3333 1 d D U P G 1
C4DA C 0.297(4) -0.011(5) 0.3666(19) 0.13(3) Uiso 0.3333 1 d D U P G 1
C5DA C 0.306(4) 0.049(4) 0.3420(17) 0.07(3) Uiso 0.3333 1 d D U P G 1
C6DA C 0.253(4) 0.011(5) 0.3120(14) 0.06(2) Uiso 0.3333 1 d D U P G 1
C7DA C 0.183(4) -0.054(4) 0.3261(14) 0.09(3) Uiso 0.3333 1 d D U P G 1
C8DA C 0.227(3) -0.037(4) 0.3866(13) 0.06(2) Uiso 0.3333 1 d D U P G 1
S4A S 0.4785(13) 0.3671(14) 0.6436(7) 0.080(8) Uiso 0.3333 1 d D U P H 2
C14A C 0.5615(19) 0.405(3) 0.6386(18) 0.04(2) Uiso 0.3333 1 d D U P H 2
S2AB S 0.634(2) 0.405(3) 0.6266(14) 0.183(19) Uiso 0.3333 1 d D U P H 2
C2AA C -0.030(5) -0.073(4) 0.290(3) 0.08(2) Uiso 0.25 1 d D U P I -1
C1A C -0.050(5) -0.016(5) 0.303(2) 0.09(2) Uiso 0.25 1 d D U P I -1
C1B C -0.050(5) 0.032(5) 0.274(3) 0.09(2) Uiso 0.25 1 d D U P I -1
C1D C 0.023(6) 0.069(4) 0.255(3) 0.09(2) Uiso 0.25 1 d D U P I -1
C1E C 0.057(5) 0.022(5) 0.248(2) 0.08(2) Uiso 0.25 1 d D U P I -1
C1F C 0.048(5) -0.032(5) 0.276(3) 0.08(2) Uiso 0.25 1 d D U P I -1
S3AA S 0.218(7) -0.017(7) 0.2688(15) 0.53(8) Uiso 0.3333 1 d G . P J 2
C1G C 0.228(3) -0.030(3) 0.3065(14) 0.07(3) Uiso 0.3333 1 d G . P J 2
S3 S 0.238(3) -0.042(3) 0.3443(14) 0.22(2) Uiso 0.3333 1 d G . P J 2
S5 S 0.603(3) 0.416(3) 0.6071(12) 0.185(17) Uiso 0.3333 1 d G U P K -3
C1H C 0.585(2) 0.373(2) 0.6407(11) 0.198(18) Uiso 0.3333 1 d G U P K -3
S7 S 0.568(3) 0.330(3) 0.6742(12) 0.191(17) Uiso 0.3333 1 d G U P K -3
C1I C 0.680(8) 0.307(8) 0.187(3) 0.21(5) Uiso 0.3333 1 d D U P L -1
C1J C 0.719(5) 0.381(8) 0.205(3) 0.15(4) Uiso 0.3333 1 d D U P L -1
C1K C 0.667(8) 0.412(6) 0.208(4) 0.19(5) Uiso 0.3333 1 d D U P L -1
C1L C 0.597(7) 0.358(8) 0.226(4) 0.19(5) Uiso 0.3333 1 d D U P L -1
C1M C 0.597(7) 0.288(8) 0.236(3) 0.24(5) Uiso 0.3333 1 d D U P L -1
C1N C 0.611(8) 0.252(7) 0.206(4) 0.22(5) Uiso 0.3333 1 d D U P L -1
C6AA C 0.264(4) 0.597(3) 0.1909(15) 0.052(15) Uiso 0.3333 1 d D U P M -1
C1O C 0.271(4) 0.580(3) 0.2273(16) 0.060(15) Uiso 0.3333 1 d D U P M -1
C1P C 0.331(6) 0.642(4) 0.2479(16) 0.081(16) Uiso 0.3333 1 d D U P M -1
C1Q C 0.338(5) 0.718(3) 0.2453(15) 0.078(15) Uiso 0.3333 1 d D U P M -1
C1R C 0.315(4) 0.732(3) 0.2106(15) 0.039(14) Uiso 0.3333 1 d D U P M -1
C1S C 0.311(3) 0.679(3) 0.1845(13) 0.060(15) Uiso 0.3333 1 d D U P M -1
C1T C 0.719(8) 0.361(6) 0.515(4) 0.20(5) Uiso 0.3333 1 d D U P N -1
C1U C 0.705(8) 0.284(9) 0.507(4) 0.19(5) Uiso 0.3333 1 d D U P N -1
C1V C 0.622(9) 0.233(6) 0.501(4) 0.25(6) Uiso 0.3333 1 d D U P N -1
C1W C 0.598(10) 0.255(10) 0.469(4) 0.28(6) Uiso 0.3333 1 d D U P N -1
C1X C 0.622(9) 0.337(10) 0.470(4) 0.28(7) Uiso 0.3333 1 d D U P N -1
C1Y C 0.653(8) 0.368(7) 0.506(4) 0.24(6) Uiso 0.3333 1 d D U P N -1
C1Z C 0.287(5) 0.075(7) 0.394(2) 0.18(4) Uiso 0.3333 1 d D U P G -1
C5CA C 0.330(3) 0.083(5) 0.362(3) 0.12(3) Uiso 0.3333 1 d D U P G -1
C6CA C 0.290(4) 0.063(6) 0.329(2) 0.11(3) Uiso 0.3333 1 d D U P G -1
C7CA C 0.209(4) 0.004(5) 0.331(2) 0.13(3) Uiso 0.3333 1 d D U P G -1
C8CA C 0.170(3) 0.022(4) 0.359(2) 0.07(2) Uiso 0.3333 1 d D U P G -1
C9CA C 0.205(5) 0.021(7) 0.393(2) 0.22(4) Uiso 0.3333 1 d D U P G -1
C0AA C 0.464(3) 0.682(4) 0.5630(17) 0.13(3) Uiso 0.5 1 d D . P F 1
S6 S 0.413(3) 0.676(3) 0.5346(12) 0.27(2) Uiso 0.5 1 d D . P F 1
S4AA S 0.4169(12) 0.6810(13) 0.4970(7) 0.115(7) Uiso 0.5 1 d . . P O 2
C5AA C 0.333333 0.666667 0.5068(17) 0.014(18) Uiso 0.5 3 d S . P O 2
C4BA C 0.444(4) 0.420(3) 0.3521(16) 0.07(3) Uiso 0.25 1 d DG U P P 2
C2DA C 0.409(5) 0.350(5) 0.3728(13) 0.13(4) Uiso 0.25 1 d DG U P P 2
C3DA C 0.432(4) 0.297(4) 0.3598(18) 0.03(3) Uiso 0.25 1 d DG U P P 2
C2A C 0.415(5) 0.281(3) 0.322(2) 0.09(3) Uiso 0.25 1 d DG U P P 2
C2B C 0.450(4) 0.351(4) 0.3015(14) 0.12(4) Uiso 0.25 1 d DG U P P 2
C2D C 0.426(3) 0.404(3) 0.3145(14) 0.005(19) Uiso 0.25 1 d DG U P P 2
C1DA C 0.491(6) 0.394(7) 0.394(3) 0.14(4) Uiso 0.25 1 d D U P Q 1
C2E C 0.436(4) 0.417(4) 0.3834(15) 0.02(2) Uiso 0.25 1 d D U P Q 1
C2F C 0.419(5) 0.406(5) 0.3461(16) 0.05(3) Uiso 0.25 1 d D U P Q 1
C2G C 0.477(6) 0.407(8) 0.324(2) 0.13(4) Uiso 0.25 1 d D U P Q 1
C2H C 0.537(7) 0.398(9) 0.340(4) 0.18(5) Uiso 0.25 1 d D U P Q 1
C2I C 0.562(5) 0.436(9) 0.374(3) 0.15(4) Uiso 0.25 1 d D U P Q 1
C2J C 0.513(9) 0.217(8) 0.378(4) 0.25(5) Uiso 0.3333 1 d D U P R -3
C2K C 0.535(5) 0.298(7) 0.376(3) 0.22(5) Uiso 0.3333 1 d D U P R -3
C2L C 0.469(6) 0.308(5) 0.381(2) 0.12(3) Uiso 0.3333 1 d D U P R -3
C2M C 0.419(4) 0.279(4) 0.349(2) 0.05(3) Uiso 0.3333 1 d D U P R -3
C2N C 0.430(7) 0.220(7) 0.332(3) 0.22(5) Uiso 0.3333 1 d D U P R -3
C2O C 0.441(7) 0.171(5) 0.358(4) 0.24(5) Uiso 0.3333 1 d D U P R -3

loop_
_atom_site_aniso_label
_atom_site_aniso_U_11
_atom_site_aniso_U_22
_atom_site_aniso_U_33
_atom_site_aniso_U_23
_atom_site_aniso_U_13
_atom_site_aniso_U_12
C29 0.079(11) 0.078(11) 0.102(12) -0.020(10) -0.004(11) 0.045(10)
C56 0.082(13) 0.112(14) 0.081(13) -0.003(12) -0.005(12) 0.070(11)
C26 0.087(11) 0.076(10) 0.099(12) -0.017(11) 0.008(11) 0.039(9)
C46 0.070(12) 0.101(13) 0.095(11) -0.013(12) -0.007(11) 0.045(11)
C2 0.069(10) 0.076(10) 0.090(9) -0.005(12) 0.001(11) 0.030(9)
C92 0.073(10) 0.074(10) 0.090(9) 0.000(12) 0.004(10) 0.026(9)
C21 0.084(11) 0.075(10) 0.103(12) -0.006(11) 0.009(11) 0.038(9)
C6 0.069(11) 0.072(12) 0.087(11) 0.008(12) 0.007(11) 0.039(10)
C86 0.090(13) 0.087(13) 0.081(13) 0.012(11) 0.003(11) 0.040(11)
C44 0.077(10) 0.107(11) 0.097(9) -0.007(12) -0.001(11) 0.055(9)
C47 0.078(10) 0.103(11) 0.092(9) -0.009(12) -0.004(11) 0.061(9)
C30 0.086(12) 0.084(12) 0.104(14) -0.013(12) -0.008(13) 0.043(10)
C84 0.085(12) 0.088(12) 0.094(12) 0.009(10) -0.004(11) 0.038(10)
C61 0.086(11) 0.099(13) 0.082(12) 0.000(10) -0.003(11) 0.058(10)
C74 0.094(11) 0.095(11) 0.064(11) 0.019(11) -0.005(11) 0.052(10)
C85 0.084(12) 0.083(12) 0.090(11) 0.009(10) 0.001(10) 0.037(10)
C96 0.068(11) 0.060(11) 0.083(11) 0.004(14) 0.005(12) 0.024(10)
C40 0.076(12) 0.110(14) 0.100(14) -0.004(12) -0.003(12) 0.050(12)
C28 0.082(11) 0.071(11) 0.095(12) -0.022(9) -0.005(11) 0.045(9)
C68 0.087(11) 0.102(12) 0.069(11) 0.013(11) -0.013(11) 0.055(10)
C65 0.085(12) 0.099(14) 0.074(14) 0.007(11) 0.004(12) 0.062(11)
C76 0.096(12) 0.088(12) 0.089(12) 0.019(10) -0.003(11) 0.050(10)
C15 0.082(11) 0.080(11) 0.102(12) -0.002(10) 0.006(11) 0.038(9)
C12 0.080(11) 0.079(11) 0.097(12) -0.001(10) 0.002(11) 0.037(10)
C4 0.070(10) 0.084(12) 0.096(11) -0.001(11) 0.006(10) 0.038(10)
C23 0.087(13) 0.086(12) 0.112(14) -0.014(13) 0.011(13) 0.038(11)
C95 0.069(11) 0.064(11) 0.082(10) -0.007(13) 0.003(12) 0.024(10)
C70 0.094(12) 0.093(13) 0.064(12) 0.016(11) 0.012(12) 0.055(11)
C63 0.083(11) 0.100(12) 0.069(11) 0.001(10) 0.003(11) 0.054(10)
C88 0.081(12) 0.095(14) 0.095(13) 0.011(12) -0.004(12) 0.033(12)
C67 0.085(12) 0.108(13) 0.072(13) 0.005(12) -0.001(12) 0.053(11)
C57 0.081(11) 0.108(12) 0.080(12) -0.004(10) 0.003(10) 0.062(10)
C17 0.087(13) 0.076(13) 0.098(14) 0.012(11) -0.003(12) 0.042(11)
C16 0.086(11) 0.075(11) 0.102(12) -0.001(11) 0.004(11) 0.038(10)
C50 0.080(11) 0.125(13) 0.100(12) 0.008(15) -0.004(12) 0.059(10)
C1 0.069(10) 0.072(10) 0.089(10) -0.004(11) 0.001(11) 0.031(9)
C75 0.099(13) 0.094(12) 0.090(13) 0.012(12) -0.011(12) 0.052(11)
C19 0.076(12) 0.081(12) 0.103(14) -0.007(12) 0.013(12) 0.035(10)
C20 0.085(11) 0.081(11) 0.108(12) -0.009(11) 0.012(12) 0.037(10)
C55 0.082(12) 0.108(14) 0.077(12) -0.003(12) -0.005(12) 0.068(11)
C22 0.090(12) 0.076(12) 0.106(14) -0.007(12) 0.004(12) 0.038(10)
C49 0.077(11) 0.123(13) 0.094(12) 0.003(15) -0.006(13) 0.060(10)
C90 0.081(11) 0.077(11) 0.090(11) 0.011(10) 0.003(10) 0.030(10)
C94 0.080(12) 0.072(12) 0.086(11) 0.011(12) 0.006(11) 0.026(11)
C82 0.104(13) 0.090(14) 0.085(14) 0.013(12) 0.006(13) 0.046(11)
C7 0.066(12) 0.097(14) 0.102(13) -0.001(12) 0.012(11) 0.031(11)
C62 0.084(12) 0.115(14) 0.078(13) -0.002(11) -0.003(11) 0.061(11)
C41 0.072(11) 0.102(12) 0.097(11) -0.011(11) -0.006(11) 0.046(10)
C13 0.079(11) 0.076(12) 0.093(12) 0.003(10) 0.001(10) 0.038(10)
C93 0.071(10) 0.071(10) 0.084(10) 0.008(11) 0.005(11) 0.022(9)
C77 0.102(12) 0.089(12) 0.089(12) 0.014(11) 0.005(11) 0.049(10)
C33 0.074(12) 0.083(13) 0.104(14) -0.018(11) -0.020(12) 0.044(11)
C35 0.073(12) 0.087(13) 0.100(14) -0.008(10) 0.007(11) 0.053(10)
C31 0.073(11) 0.081(12) 0.097(12) -0.017(9) -0.003(10) 0.045(10)
C10 0.072(11) 0.078(11) 0.098(11) 0.001(10) 0.004(10) 0.039(10)
C25 0.087(11) 0.076(11) 0.102(12) -0.022(11) 0.006(11) 0.039(10)
C78 0.101(13) 0.094(13) 0.080(13) 0.020(12) 0.007(12) 0.052(10)
C66 0.088(13) 0.097(14) 0.080(14) 0.007(11) -0.003(12) 0.061(11)
C71 0.092(12) 0.108(13) 0.078(13) 0.015(14) -0.018(13) 0.050(12)
C89 0.080(11) 0.081(11) 0.091(11) 0.008(11) 0.000(11) 0.032(10)
C73 0.095(11) 0.101(12) 0.076(11) 0.020(11) -0.014(11) 0.052(10)
C59 0.080(13) 0.103(13) 0.086(13) -0.006(11) 0.002(11) 0.050(11)
C87 0.085(12) 0.100(14) 0.100(13) 0.012(12) -0.005(12) 0.037(12)
C58 0.081(11) 0.115(12) 0.081(11) -0.005(10) 0.000(10) 0.060(10)
C80 0.096(12) 0.085(12) 0.086(12) 0.013(10) 0.003(11) 0.047(10)
C37 0.069(11) 0.086(11) 0.098(12) -0.015(10) -0.003(10) 0.048(10)
C54 0.080(11) 0.114(13) 0.087(11) -0.001(13) -0.002(11) 0.065(11)
C32 0.069(11) 0.078(12) 0.098(12) -0.018(9) -0.010(11) 0.044(10)
C24 0.089(12) 0.084(12) 0.109(14) -0.020(13) 0.013(13) 0.034(11)
C53 0.078(11) 0.112(12) 0.082(11) -0.002(10) -0.002(10) 0.063(10)
C3 0.076(11) 0.085(12) 0.096(11) -0.001(12) 0.003(11) 0.037(11)
C83 0.094(12) 0.088(13) 0.095(13) 0.004(11) 0.001(12) 0.043(11)
C27 0.087(11) 0.075(12) 0.096(13) -0.024(11) 0.004(12) 0.042(11)
C91 0.079(11) 0.074(12) 0.089(11) -0.001(12) 0.004(11) 0.032(11)
C18 0.082(12) 0.078(13) 0.095(14) 0.011(11) -0.003(11) 0.044(12)
C34 0.071(12) 0.079(13) 0.101(14) -0.019(11) -0.022(12) 0.043(11)
C52 0.079(11) 0.104(12) 0.079(11) 0.001(11) -0.003(11) 0.065(10)
C8 0.063(11) 0.093(14) 0.107(14) -0.007(12) 0.012(12) 0.037(11)
C43 0.082(12) 0.104(13) 0.098(11) -0.015(13) 0.001(12) 0.050(11)
C51 0.083(11) 0.101(13) 0.088(11) -0.007(12) -0.004(12) 0.061(10)
C45 0.076(10) 0.110(11) 0.098(10) -0.003(12) -0.005(11) 0.049(10)
C36 0.072(11) 0.090(12) 0.102(13) -0.009(10) 0.001(11) 0.050(10)
C9 0.072(11) 0.084(12) 0.103(12) -0.003(10) 0.008(10) 0.035(10)
C38 0.069(12) 0.081(13) 0.094(13) -0.018(10) -0.008(11) 0.043(10)
C14 0.074(12) 0.069(13) 0.091(13) 0.007(10) 0.001(11) 0.039(11)
C60 0.083(11) 0.101(12) 0.082(12) -0.005(9) 0.002(10) 0.051(10)
C5 0.070(10) 0.076(11) 0.095(11) 0.002(10) 0.006(10) 0.037(10)
C72 0.089(13) 0.104(13) 0.077(13) 0.022(14) -0.018(12) 0.054(11)
C79 0.095(12) 0.087(12) 0.093(12) 0.016(10) -0.001(11) 0.044(10)
C11 0.075(12) 0.086(13) 0.100(13) -0.005(11) 0.011(12) 0.033(11)
C42 0.069(11) 0.090(11) 0.096(11) -0.015(10) -0.007(10) 0.046(10)
C81 0.102(13) 0.089(14) 0.087(14) 0.015(11) 0.005(12) 0.045(12)
C69 0.094(11) 0.094(11) 0.066(11) 0.014(11) -0.005(11) 0.055(10)
C39 0.075(12) 0.103(14) 0.102(14) -0.004(12) 0.000(12) 0.052(11)
C48 0.078(10) 0.115(11) 0.091(10) -0.001(13) -0.005(11) 0.062(9)
C64 0.086(11) 0.097(12) 0.066(11) 0.011(10) 0.006(11) 0.055(10)

loop_
_atom_type_symbol
_atom_type_description
_atom_type_scat_dispersion_real
_atom_type_scat_dispersion_imag
_atom_type_scat_source
C C 0.0033 0.0016
;
International Tables for Crystallography
(Vol. C, Tables 4.2.6.8 and 6.1.1.4)
;
H H 0.0000 0.0000
;
International Tables for Crystallography
(Vol. C, Table 6.1.1.4)
;
S S 0.1246 0.1234
;
International Tables for Crystallography
(Vol. C, Tables 4.2.6.8 and 6.1.1.4)
;

loop_
_geom_angle_atom_site_label_1
_geom_angle_atom_site_label_2
_geom_angle_atom_site_label_3
_geom_angle
_geom_angle_site_symmetry_1
_geom_angle_site_symmetry_3
C34 C29 C28 119(4) . .
C34 C29 C30 122(4) . .
C28 C29 C30 118(3) . .
C55 C56 C57 118(3) . .
C55 C56 H56 121.0 . .
C57 C56 H56 121.0 . .
C30 C26 C25 115(3) . .
C30 C26 C21 126(4) . .
C25 C26 C21 117(3) . .
C42 C46 C45 124(4) . .
C42 C46 H46 117.9 . .
C45 C46 H46 117.9 . .
C1 C2 C3 122(4) . .
C1 C2 C92 122(5) . .
C3 C2 C92 115(4) . .
C2 C92 C91 128(4) . .
C2 C92 C93 116(4) . .
C91 C92 C93 116(4) . .
C20 C21 C22 118(4) . .
C20 C21 C26 122(4) . .
C22 C21 C26 117(4) . .
C1 C6 C5 120(3) . .
C1 C6 H6 119.9 . .
C5 C6 H6 119.9 . .
C85 C86 C80 120(4) . .
C85 C86 H86 119.8 . .
C80 C86 H86 119.8 . .
C45 C44 C43 112(4) . .
C45 C44 C47 127(4) . .
C43 C44 C47 120(4) . .
C48 C47 C51 120(3) . .
C48 C47 C44 114(4) . .
C51 C47 C44 126(4) . .
C26 C30 C29 122(4) . .
C26 C30 H30 118.8 . .
C29 C30 H30 118.8 . .
C85 C84 C83 122(4) . .
C85 C84 C87 119(4) . .
C83 C84 C87 119(4) . .
C62 C61 C60 119(4) . .
C62 C61 C66 124(3) . .
C60 C61 C66 117(4) . .
C69 C74 C73 119(4) . .
C69 C74 C78 129(4) . .
C73 C74 C78 112(3) . .
C84 C85 C86 121(4) . .
C84 C85 C90 117(4) . .
C86 C85 C90 121(4) . .
C95 C96 C93 120(4) . .
C95 C96 H96 120.1 . .
C93 C96 H96 120.1 . .
C39 C40 C41 119(4) . .
C39 C40 H40 120.4 . .
C41 C40 H40 120.4 . .
C31 C28 C29 121(4) . .
C31 C28 C27 118(3) . .
C29 C28 C27 120(4) . .
C69 C68 C71 120(4) . .
C69 C68 C67 117(4) . .
C71 C68 C67 122(4) . .
C66 C65 C64 123(4) . .
C66 C65 H65 118.4 . .
C64 C65 H65 118.4 . .
C77 C76 C75 118(4) . .
C77 C76 C79 123(4) . .
C75 C76 C79 119(4) . .
C19 C15 C12 132(4) . .
C19 C15 C16 115(3) . .
C12 C15 C16 112(3) . .
C11 C12 C15 116(4) . .
C11 C12 C13 121(4) . .
C15 C12 C13 123(4) . .
C3 C4 C5 122(4) . .
C3 C4 C7 124(4) . .
C5 C4 C7 112(3) . .
C20 C23 C24 122(4) . .
C20 C23 H23 118.8 . .
C24 C23 H23 118.8 . .
C96 C95 C1 122(4) . .
C96 C95 H95 119.0 . .
C1 C95 H95 119.0 . .
C64 C70 C69 119(4) . .
C64 C70 H70 120.3 . .
C69 C70 H70 120.3 . .
C67 C63 C64 117(4) . .
C67 C63 C60 124(4) . .
C64 C63 C60 118(4) . .
C87 C88 C89 112(4) . .
C87 C88 H88 124.0 . .
C89 C88 H88 124.0 . .
C63 C67 C68 125(4) . .
C63 C67 H67 117.3 . .
C68 C67 H67 117.3 . .
C58 C57 C59 121(3) . .
C58 C57 C56 123(4) . .
C59 C57 C56 116(3) . .
C18 C17 C16 122(4) . .
C18 C17 H17 119.0 . .
C16 C17 H17 119.0 . .
C22 C16 C17 129(4) . .
C22 C16 C15 112(3) . .
C17 C16 C15 119(3) . .
C49 C50 C45 121(4) . .
C49 C50 H50 119.3 . .
C45 C50 H50 119.3 . .
C2 C1 C6 123(4) . .
C2 C1 C95 120(4) . .
C6 C1 C95 117(3) . .
C76 C75 C73 123(4) . .
C76 C75 H75 118.6 . .
C73 C75 H75 118.6 . .
C20 C19 C15 123(4) . .
C20 C19 H19 118.3 . .
C15 C19 H19 118.3 . .
C21 C20 C19 123(4) . .
C21 C20 C23 120(4) . .
C19 C20 C23 116(4) . .
C52 C55 C56 123(4) . .
C52 C55 H55 118.6 . .
C56 C55 H55 118.6 . .
C21 C22 C16 128(4) . .
C21 C22 H22 115.9 . .
C16 C22 H22 115.9 . .
C50 C49 C48 123(4) . .
C50 C49 H49 118.4 . .
C48 C49 H49 118.4 . .
C89 C90 C94 119(4) . .
C89 C90 C85 118(4) . .
C94 C90 C85 121(3) . .
C93 C94 C90 126(4) . .
C93 C94 H94 117.0 . .
C90 C94 H94 117.0 . .
C81 C82 C77 118(4) . .
C81 C82 H82 120.9 . .
C77 C82 H82 120.9 . .
C8 C7 C4 127(3) . .
C8 C7 H7 116.7 . .
C4 C7 H7 116.7 . .
C58 C62 C61 124(4) . .
C58 C62 H62 118.2 . .
C61 C62 H62 118.2 . .
C42 C41 C40 120(4) . .
C42 C41 C43 119(4) . .
C40 C41 C43 120(3) . .
C14 C13 C18 121(4) . .
C14 C13 C12 119(4) . .
C18 C13 C12 120(4) . .
C96 C93 C94 126(4) . .
C96 C93 C92 119(3) . .
C94 C93 C92 115(4) . .
C76 C77 C78 125(4) . .
C76 C77 C82 118(4) . .
C78 C77 C82 116(4) . .
C32 C33 C34 117(4) . .
C32 C33 H33 121.7 . .
C34 C33 H33 121.7 . .
C31 C35 C36 129(4) . .
C31 C35 H35 115.5 . .
C36 C35 H35 115.5 . .
C35 C31 C28 126(4) . .
C35 C31 C32 115(4) . .
C28 C31 C32 118(4) . .
C14 C10 C5 126(3) . .
C14 C10 C9 117(3) . .
C5 C10 C9 117(3) . .
C27 C25 C26 126(4) . .
C27 C25 C24 118(4) . .
C26 C25 C24 115(3) . .
C77 C78 C74 121(4) . .
C77 C78 H78 119.7 . .
C74 C78 H78 119.7 . .
C65 C66 C61 121(4) . .
C65 C66 H66 119.5 . .
C61 C66 H66 119.5 . .
C72 C71 C68 122(4) . .
C72 C71 H71 118.9 . .
C68 C71 H71 118.9 . .
C91 C89 C90 119(4) . .
C91 C89 C88 115(4) . .
C90 C89 C88 126(4) . .
C75 C73 C72 128(4) . .
C75 C73 C74 118(3) . .
C72 C73 C74 113(3) . .
C57 C59 C60 116(3) . .
C57 C59 H59 122.0 . .
C60 C59 H59 122.0 . .
C88 C87 C84 124(4) . .
C88 C87 H87 118.0 . .
C84 C87 H87 118.0 . .
C62 C58 C57 120(4) . .
C62 C58 C53 124(3) . .
C57 C58 C53 114(3) . .
C79 C80 C86 121(4) . .
C79 C80 C81 118(4) . .
C86 C80 C81 119(4) . .
C42 C37 C36 123(4) . .
C42 C37 C38 124(4) . .
C36 C37 C38 113(4) . .
C48 C54 C53 122(4) . .
C48 C54 H54 118.8 . .
C53 C54 H54 118.8 . .
C38 C32 C33 120(4) . .
C38 C32 C31 117(4) . .
C33 C32 C31 121(4) . .
C23 C24 C25 118(3) . .
C23 C24 H24 120.8 . .
C25 C24 H24 120.8 . .
C54 C53 C52 121(4) . .
C54 C53 C58 119(3) . .
C52 C53 C58 118(3) . .
C4 C3 C2 117(4) . .
C4 C3 H3 121.4 . .
C2 C3 H3 121.4 . .
C84 C83 C79 119(4) . .
C84 C83 H83 120.7 . .
C79 C83 H83 120.7 . .
C25 C27 C28 116(4) . .
C25 C27 H27 122.1 . .
C28 C27 H27 122.1 . .
C89 C91 C92 124(4) . .
C89 C91 H91 118.1 . .
C92 C91 H91 118.1 . .
C13 C18 C17 121(4) . .
C13 C18 H18 119.4 . .
C17 C18 H18 119.4 . .
C29 C34 C33 124(4) . .
C29 C34 H34 118.0 . .
C33 C34 H34 118.0 . .
C51 C52 C55 118(4) . .
C51 C52 C53 119(4) . .
C55 C52 C53 122(4) . .
C7 C8 C9 121(4) . .
C7 C8 H8 119.7 . .
C9 C8 H8 119.7 . .
C44 C43 C41 125(4) . .
C44 C43 H43 117.7 . .
C41 C43 H43 117.7 . .
C52 C51 C47 119(4) . .
C52 C51 H51 120.3 . .
C47 C51 H51 120.3 . .
C44 C45 C46 125(4) . .
C44 C45 C50 112(3) . .
C46 C45 C50 122(4) . .
C35 C36 C39 124(4) . .
C35 C36 C37 118(4) . .
C39 C36 C37 118(4) . .
C11 C9 C8 123(4) . .
C11 C9 C10 118(3) . .
C8 C9 C10 119(4) . .
C32 C38 C37 126(4) . .
C32 C38 H38 117.0 . .
C37 C38 H38 117.0 . .
C13 C14 C10 122(4) . .
C13 C14 H14 118.9 . .
C10 C14 H14 118.9 . .
C61 C60 C59 120(4) . .
C61 C60 C63 119(4) . .
C59 C60 C63 120(4) . .
C6 C5 C4 114(3) . .
C6 C5 C10 123(3) . .
C4 C5 C10 123(3) . .
C71 C72 C73 122(4) . .
C71 C72 H72 118.9 . .
C73 C72 H72 118.9 . .
C80 C79 C76 119(4) . .
C80 C79 C83 114(4) . .
C76 C79 C83 126(4) . .
C12 C11 C9 122(4) . .
C12 C11 H11 118.9 . .
C9 C11 H11 118.9 . .
C37 C42 C46 127(4) . .
C37 C42 C41 117(4) . .
C46 C42 C41 115(4) . .
C82 C81 C80 122(4) . .
C82 C81 H81 118.8 . .
C80 C81 H81 118.8 . .
C68 C69 C74 121(4) . .
C68 C69 C70 118(4) . .
C74 C69 C70 119(4) . .
C40 C39 C36 122(4) . .
C40 C39 H39 119.0 . .
C36 C39 H39 119.0 . .
C54 C48 C49 124(4) . .
C54 C48 C47 116(4) . .
C49 C48 C47 120(4) . .
C70 C64 C63 122(4) . .
C70 C64 C65 121(4) . .
C63 C64 C65 118(4) . .
C108 C106 C144 100(4) . .
C131 C108 C106 129(6) . .
C108 C131 C154 101(4) . .
C106 C144 C166 94(4) . .
C166 C154 C131 102(5) . .
C154 C166 C144 108(6) . .
C8BA C3BA C3AA 109.9(15) . .
C5BA C3AA C3BA 109.8(15) . .
C6BA C5BA C3AA 116(2) . .
C5BA C6BA C7BA 110.5(15) . .
C8BA C7BA C6BA 110.4(15) . .
C3BA C8BA C7BA 111.5(16) . .
C2BA C7AA C4AA 123(5) . .
C7AA C4AA C9AA 109.9(15) . .
C0BA C9AA C4AA 109.9(15) . .
C1BA C0BA C9AA 110.6(17) . .
C2BA C1BA C0BA 111.2(15) . .
C1BA C2BA C7AA 111.3(15) . .
S4 C9BA S2AA 179.83(14) . .
C4CA C8AA C0CA 108(4) . .
C1CA C0CA C8AA 110.3(16) . .
C2CA C1CA C0CA 111(2) . .
C3CA C2CA C1CA 112(4) . .
C2CA C3CA C4CA 111.2(16) . .
C8AA C4CA C3CA 111.2(16) . .
C1AA S1 S2 22(3) . .
C1AA S2 S1 22(3) . .
S2 C1AA S1 136(5) . .
C8CA C0DA C7CA 67(4) . .
C8CA C0DA C7DA 102(6) . .
C7CA C0DA C7DA 41(4) . .
C8CA C0DA C8DA 117(6) . .
C7CA C0DA C8DA 107(4) . .
C7DA C0DA C8DA 109(3) . .
C8CA C0DA C9CA 64(5) . .
C7CA C0DA C9CA 106(5) . .
C7DA C0DA C9CA 143(5) . .
C8DA C0DA C9CA 58(5) . .
C8DA C4DA C5DA 108(4) . .
C8DA C4DA C5CA 102(6) . .
C5DA C4DA C5CA 35(4) . .
C6CA C5DA C5CA 114(10) . .
C6CA C5DA C4DA 149(9) . .
C5CA C5DA C4DA 85(8) . .
C6CA C5DA C6DA 48(9) . .
C5CA C5DA C6DA 159(10) . .
C4DA C5DA C6DA 107(4) . .
C6CA C5DA C7CA 55(7) . .
C5CA C5DA C7CA 126(9) . .
C4DA C5DA C7CA 95(5) . .
C6DA C5DA C7CA 38(3) . .
C7CA C6DA C6CA 82(6) . .
C7CA C6DA C7DA 44(5) . .
C6CA C6DA C7DA 121(5) . .
C7CA C6DA C5DA 85(5) . .
C6CA C6DA C5DA 29(6) . .
C7DA C6DA C5DA 108(3) . .
C7CA C7DA C6DA 48(5) . .
C7CA C7DA C0DA 68(6) . .
C6DA C7DA C0DA 110(4) . .
C4DA C8DA C9CA 115(6) . .
C4DA C8DA C0DA 109(3) . .
C9CA C8DA C0DA 63(5) . .
S4A C14A S2AB 152(5) . .
C1F C2AA C1A 108(4) . .
C1B C1A C2AA 111(4) . .
C1D C1B C1A 112(4) . .
C1B C1D C1E 116(5) . .
C1F C1E C1D 115(4) . .
C1E C1F C2AA 114(4) . .
S3AA C1G S3 179.9(2) . .
S7 C1H S5 180.0(2) . .
C1N C1I C1J 112(4) . .
C1I C1J C1K 110(5) . .
C1L C1K C1J 110(4) . .
C1K C1L C1M 112(4) . .
C1N C1M C1L 112(5) . .
C1M C1N C1I 110(4) . .
C1O C6AA C1S 110(3) . .
C6AA C1O C1P 116(3) . .
C1O C1P C1Q 118(4) . .
C1P C1Q C1R 113(3) . .
C1S C1R C1Q 111(3) . .
C1R C1S C6AA 120(4) . .
C1Y C1T C1U 111(4) . .
C1T C1U C1V 109(4) . .
C1W C1V C1U 109(5) . .
C1X C1W C1V 110(4) . .
C1W C1X C1Y 110(4) . .
C1T C1Y C1X 112(5) . .
C5CA C1Z C9CA 117(4) . .
C5DA C5CA C6CA 28(7) . .
C5DA C5CA C1Z 121(7) . .
C6CA C5CA C1Z 119(4) . .
C5DA C5CA C4DA 60(7) . .
C6CA C5CA C4DA 86(6) . .
C1Z C5CA C4DA 85(7) . .
C5DA C6CA C6DA 103(10) . .
C5DA C6CA C5CA 38(8) . .
C6DA C6CA C5CA 139(9) . .
C5DA C6CA C7CA 101(9) . .
C6DA C6CA C7CA 47(5) . .
C5CA C6CA C7CA 116(4) . .
C7DA C7CA C6DA 88(7) . .
C7DA C7CA C0DA 71(6) . .
C6DA C7CA C0DA 143(10) . .
C7DA C7CA C6CA 131(9) . .
C6DA C7CA C6CA 50(6) . .
C0DA C7CA C6CA 125(6) . .
C7DA C7CA C8CA 111(8) . .
C6DA C7CA C8CA 160(8) . .
C0DA C7CA C8CA 47(3) . .
C6CA C7CA C8CA 110(4) . .
C7DA C7CA C5DA 116(9) . .
C6DA C7CA C5DA 57(4) . .
C0DA C7CA C5DA 105(6) . .
C6CA C7CA C5DA 24(4) . .
C8CA C7CA C5DA 107(4) . .
C0DA C8CA C9CA 70(7) . .
C0DA C8CA C7CA 65(6) . .
C9CA C8CA C7CA 108(4) . .
C1Z C9CA C8CA 113(4) . .
C1Z C9CA C8DA 85(7) . .
C8CA C9CA C8DA 101(6) . .
C1Z C9CA C0DA 121(6) . .
C8CA C9CA C0DA 46(4) . .
C8DA C9CA C0DA 59(5) . .
S0AA C0AA S6 133(5) . .
S4AA C5AA S4AA 114.9(17) . 3_565
S4AA C5AA S4AA 114.9(17) . 2_665
S4AA C5AA S4AA 114.9(17) 3_565 2_665
C2DA C4BA C2D 110.8 . .
C3DA C2DA C4BA 111.0 . .
C2DA C3DA C2A 110.9 . .
C2B C2A C3DA 110.8 . .
C2D C2B C2A 111.0 . .
C2B C2D C4BA 110.9 . .
C2E C1DA C2I 112(5) . .
C2F C2E C1DA 112(4) . .
C2G C2F C2E 116(4) . .
C2F C2G C2H 119(5) . .
C2G C2H C2I 114(5) . .
C2H C2I C1DA 99(9) . .
C2K C2J C2O 109(4) . .
C2J C2K C2L 112(5) . .
C2M C2L C2K 110(4) . .
C2L C2M C2N 109(4) . .
C2M C2N C2O 113(5) . .
C2J C2O C2N 111(4) . .

loop_
_geom_bond_atom_site_label_1
_geom_bond_atom_site_label_2
_geom_bond_distance
C29 C34 1.33(4)
C29 C28 1.41(4)
C29 C30 1.47(5)
C56 C55 1.36(4)
C56 C57 1.46(4)
C56 H56 0.9500
C26 C30 1.37(4)
C26 C25 1.48(5)
C26 C21 1.50(5)
C46 C42 1.39(4)
C46 C45 1.43(5)
C46 H46 0.9500
C2 C1 1.26(4)
C2 C3 1.41(5)
C2 C92 1.46(3)
C92 C91 1.46(5)
C92 C93 1.54(5)
C21 C20 1.32(4)
C21 C22 1.33(4)
C6 C1 1.39(4)
C6 C5 1.43(4)
C6 H6 0.9500
C86 C85 1.37(4)
C86 C80 1.40(4)
C86 H86 0.9500
C44 C45 1.37(5)
C44 C43 1.41(4)
C44 C47 1.47(4)
C47 C48 1.44(5)
C47 C51 1.45(4)
C30 H30 0.9500
C84 C85 1.32(4)
C84 C83 1.38(5)
C84 C87 1.50(5)
C61 C62 1.36(4)
C61 C60 1.41(4)
C61 C66 1.54(5)
C74 C69 1.37(4)
C74 C73 1.50(4)
C74 C78 1.51(5)
C85 C90 1.49(5)
C96 C95 1.35(3)
C96 C93 1.38(4)
C96 H96 0.9500
C40 C39 1.31(4)
C40 C41 1.48(5)
C40 H40 0.9500
C28 C31 1.40(5)
C28 C27 1.51(4)
C68 C69 1.36(4)
C68 C71 1.38(4)
C68 C67 1.50(5)
C65 C66 1.24(4)
C65 C64 1.49(4)
C65 H65 0.9500
C76 C77 1.32(4)
C76 C75 1.34(4)
C76 C79 1.44(5)
C15 C19 1.39(4)
C15 C12 1.45(5)
C15 C16 1.60(5)
C12 C11 1.31(4)
C12 C13 1.46(5)
C4 C3 1.40(4)
C4 C5 1.44(4)
C4 C7 1.51(5)
C23 C20 1.38(5)
C23 C24 1.42(4)
C23 H23 0.9500
C95 C1 1.49(5)
C95 H95 0.9500
C70 C64 1.38(4)
C70 C69 1.45(5)
C70 H70 0.9500
C63 C67 1.25(4)
C63 C64 1.44(4)
C63 C60 1.50(5)
C88 C87 1.37(4)
C88 C89 1.42(5)
C88 H88 0.9500
C67 H67 0.9500
C57 C58 1.41(4)
C57 C59 1.42(4)
C17 C18 1.38(4)
C17 C16 1.40(4)
C17 H17 0.9500
C16 C22 1.38(4)
C50 C49 1.29(3)
C50 C45 1.55(5)
C50 H50 0.9500
C75 C73 1.44(4)
C75 H75 0.9500
C19 C20 1.33(4)
C19 H19 0.9500
C55 C52 1.36(4)
C55 H55 0.9500
C22 H22 0.9500
C49 C48 1.42(5)
C49 H49 0.9500
C90 C89 1.39(5)
C90 C94 1.42(4)
C94 C93 1.40(4)
C94 H94 0.9500
C82 C81 1.31(4)
C82 C77 1.53(5)
C82 H82 0.9500
C7 C8 1.34(4)
C7 H7 0.9500
C62 C58 1.34(4)
C62 H62 0.9500
C41 C42 1.39(4)
C41 C43 1.53(4)
C13 C14 1.37(4)
C13 C18 1.37(4)
C77 C78 1.37(4)
C33 C32 1.36(4)
C33 C34 1.48(5)
C33 H33 0.9500
C35 C31 1.30(4)
C35 C36 1.36(5)
C35 H35 0.9500
C31 C32 1.47(5)
C10 C14 1.40(4)
C10 C5 1.48(5)
C10 C9 1.51(4)
C25 C27 1.34(4)
C25 C24 1.52(4)
C78 H78 0.9500
C66 H66 0.9500
C71 C72 1.28(4)
C71 H71 0.9500
C89 C91 1.38(4)
C73 C72 1.48(4)
C59 C60 1.47(4)
C59 H59 0.9500
C87 H87 0.9500
C58 C53 1.55(5)
C80 C79 1.36(5)
C80 C81 1.49(5)
C37 C42 1.36(5)
C37 C36 1.41(4)
C37 C38 1.45(4)
C54 C48 1.33(4)
C54 C53 1.35(4)
C54 H54 0.9500
C32 C38 1.33(4)
C24 H24 0.9500
C53 C52 1.41(4)
C3 H3 0.9500
C83 C79 1.52(5)
C83 H83 0.9500
C27 H27 0.9500
C91 H91 0.9500
C18 H18 0.9500
C34 H34 0.9500
C52 C51 1.25(4)
C8 C9 1.42(4)
C8 H8 0.9500
C43 H43 0.9500
C51 H51 0.9500
C36 C39 1.40(4)
C9 C11 1.42(5)
C38 H38 0.9500
C14 H14 0.9500
C72 H72 0.9500
C11 H11 0.9500
C81 H81 0.9500
C39 H39 0.9500
C106 C108 1.60(7)
C106 C144 1.70(8)
C108 C131 1.35(7)
C131 C154 1.60(3)
C144 C166 1.73(10)
C154 C166 1.55(10)
C3BA C8BA 1.538(16)
C3BA C3AA 1.561(16)
C3AA C5BA 1.538(16)
C5BA C6BA 1.534(16)
C6BA C7BA 1.551(16)
C7BA C8BA 1.543(16)
C7AA C2BA 1.540(17)
C7AA C4AA 1.545(17)
C4AA C9AA 1.548(16)
C9AA C0BA 1.547(17)
C0BA C1BA 1.541(16)
C1BA C2BA 1.539(16)
S2AA C9BA 1.5550
C9BA S4 1.5531
C8AA C4CA 1.540(17)
C8AA C0CA 1.547(17)
C0CA C1CA 1.542(17)
C1CA C2CA 1.540(17)
C2CA C3CA 1.540(17)
C3CA C4CA 1.541(17)
S1 C1AA 1.34(6)
S1 S2 2.47(3)
S0AA C0AA 1.45(3)
S2 C1AA 1.33(6)
C0DA C8CA 1.24(8)
C0DA C7CA 1.53(11)
C0DA C7DA 1.56(3)
C0DA C8DA 1.57(3)
C0DA C9CA 1.62(13)
C4DA C8DA 1.54(3)
C4DA C5DA 1.56(3)
C4DA C5CA 1.78(14)
C5DA C6CA 0.77(12)
C5DA C5CA 1.02(10)
C5DA C6DA 1.56(3)
C5DA C7CA 1.85(10)
C6DA C7CA 1.15(10)
C6DA C6CA 1.20(11)
C6DA C7DA 1.55(3)
C7DA C7CA 1.08(10)
C8DA C9CA 1.56(15)
S4A C14A 1.54(3)
C14A S2AB 1.61(3)
C2AA C1F 1.54(3)
C2AA C1A 1.55(3)
C1A C1B 1.54(3)
C1B C1D 1.53(3)
C1D C1E 1.53(3)
C1E C1F 1.53(3)
S3AA C1G 1.5531
C1G S3 1.5564
S5 C1H 1.5536
C1H S7 1.5525
C1I C1N 1.54(3)
C1I C1J 1.54(3)
C1J C1K 1.55(3)
C1K C1L 1.53(3)
C1L C1M 1.55(3)
C1M C1N 1.54(3)
C6AA C1O 1.51(3)
C6AA C1S 1.53(3)
C1O C1P 1.54(3)
C1P C1Q 1.54(3)
C1Q C1R 1.54(3)
C1R C1S 1.52(3)
C1T C1Y 1.54(3)
C1T C1U 1.54(3)
C1U C1V 1.55(3)
C1V C1W 1.55(3)
C1W C1X 1.55(3)
C1X C1Y 1.55(3)
C1Z C5CA 1.52(3)
C1Z C9CA 1.54(3)
C5CA C6CA 1.51(3)
C6CA C7CA 1.54(3)
C7CA C8CA 1.55(3)
C8CA C9CA 1.55(3)
C0AA S6 1.53(3)
S4AA C5AA 1.69(3)
C4BA C2DA 1.5354
C4BA C2D 1.5355
C2DA C3DA 1.5352
C3DA C2A 1.5370
C2A C2B 1.5351
C2B C2D 1.5347
C1DA C2E 1.53(3)
C1DA C2I 1.54(3)
C2E C2F 1.52(3)
C2F C2G 1.50(3)
C2G C2H 1.53(3)
C2H C2I 1.54(3)
C2J C2K 1.55(3)
C2J C2O 1.55(3)
C2K C2L 1.55(3)
C2L C2M 1.54(3)
C2M C2N 1.55(3)
C2N C2O 1.56(3)

loop_
_geom_torsion_atom_site_label_1
_geom_torsion_atom_site_label_2
_geom_torsion_atom_site_label_3
_geom_torsion_atom_site_label_4
_geom_torsion
C1 C2 C92 C91 174(3)
C3 C2 C92 C91 1(7)
C1 C2 C92 C93 1(6)
C3 C2 C92 C93 -172(3)
C30 C26 C21 C20 169(4)
C25 C26 C21 C20 1(5)
C30 C26 C21 C22 6(6)
C25 C26 C21 C22 -162(3)
C45 C44 C47 C48 4(7)
C43 C44 C47 C48 168(3)
C45 C44 C47 C51 -173(3)
C43 C44 C47 C51 -8(7)
C25 C26 C30 C29 13(5)
C21 C26 C30 C29 -155(3)
C34 C29 C30 C26 165(4)
C28 C29 C30 C26 0(5)
C83 C84 C85 C86 3(6)
C87 C84 C85 C86 -175(3)
C83 C84 C85 C90 -166(3)
C87 C84 C85 C90 16(5)
C80 C86 C85 C84 0(6)
C80 C86 C85 C90 170(3)
C34 C29 C28 C31 -4(5)
C30 C29 C28 C31 162(3)
C34 C29 C28 C27 -177(3)
C30 C29 C28 C27 -12(5)
C19 C15 C12 C11 9(6)
C16 C15 C12 C11 171(3)
C19 C15 C12 C13 -163(4)
C16 C15 C12 C13 -1(5)
C93 C96 C95 C1 4(6)
C64 C63 C67 C68 -11(5)
C60 C63 C67 C68 154(3)
C69 C68 C67 C63 6(5)
C71 C68 C67 C63 -168(4)
C55 C56 C57 C58 13(5)
C55 C56 C57 C59 -167(3)
C18 C17 C16 C22 162(4)
C18 C17 C16 C15 -17(5)
C19 C15 C16 C22 2(5)
C12 C15 C16 C22 -163(3)
C19 C15 C16 C17 -178(3)
C12 C15 C16 C17 16(5)
C3 C2 C1 C6 9(6)
C92 C2 C1 C6 -163(4)
C3 C2 C1 C95 -178(3)
C92 C2 C1 C95 9(6)
C5 C6 C1 C2 4(5)
C5 C6 C1 C95 -169(3)
C96 C95 C1 C2 -12(6)
C96 C95 C1 C6 161(4)
C77 C76 C75 C73 20(6)
C79 C76 C75 C73 -158(4)
C12 C15 C19 C20 159(4)
C16 C15 C19 C20 -3(5)
C22 C21 C20 C19 5(6)
C26 C21 C20 C19 -158(4)
C22 C21 C20 C23 -180(4)
C26 C21 C20 C23 17(6)
C15 C19 C20 C21 0(6)
C15 C19 C20 C23 -175(4)
C24 C23 C20 C21 -19(6)
C24 C23 C20 C19 157(4)
C57 C56 C55 C52 0(5)
C20 C21 C22 C16 -6(6)
C26 C21 C22 C16 158(4)
C17 C16 C22 C21 -177(4)
C15 C16 C22 C21 2(6)
C45 C50 C49 C48 13(7)
C84 C85 C90 C89 0(5)
C86 C85 C90 C89 -169(4)
C84 C85 C90 C94 167(4)
C86 C85 C90 C94 -3(5)
C89 C90 C94 C93 3(6)
C85 C90 C94 C93 -163(3)
C3 C4 C7 C8 156(4)
C5 C4 C7 C8 -10(5)
C60 C61 C62 C58 5(6)
C66 C61 C62 C58 -177(3)
C39 C40 C41 C42 5(5)
C39 C40 C41 C43 -160(4)
C11 C12 C13 C14 -6(5)
C15 C12 C13 C14 165(3)
C11 C12 C13 C18 173(3)
C15 C12 C13 C18 -15(5)
C95 C96 C93 C94 -169(4)
C95 C96 C93 C92 7(5)
C90 C94 C93 C96 177(3)
C90 C94 C93 C92 1(5)
C2 C92 C93 C96 -9(5)
C91 C92 C93 C96 177(3)
C2 C92 C93 C94 167(4)
C91 C92 C93 C94 -7(4)
C75 C76 C77 C78 -16(6)
C79 C76 C77 C78 162(4)
C75 C76 C77 C82 177(3)
C79 C76 C77 C82 -6(6)
C81 C82 C77 C76 8(5)
C81 C82 C77 C78 -161(3)
C36 C35 C31 C28 161(4)
C36 C35 C31 C32 -11(6)
C29 C28 C31 C35 -173(4)
C27 C28 C31 C35 1(6)
C29 C28 C31 C32 -1(5)
C27 C28 C31 C32 173(3)
C30 C26 C25 C27 -15(6)
C21 C26 C25 C27 155(4)
C30 C26 C25 C24 174(3)
C21 C26 C25 C24 -17(5)
C76 C77 C78 C74 -1(6)
C82 C77 C78 C74 167(3)
C69 C74 C78 C77 -159(4)
C73 C74 C78 C77 13(5)
C64 C65 C66 C61 -2(5)
C62 C61 C66 C65 -160(4)
C60 C61 C66 C65 18(5)
C69 C68 C71 C72 -11(5)
C67 C68 C71 C72 162(3)
C94 C90 C89 C91 0(5)
C85 C90 C89 C91 167(3)
C94 C90 C89 C88 179(3)
C85 C90 C89 C88 -14(5)
C87 C88 C89 C91 -172(3)
C87 C88 C89 C90 10(5)
C76 C75 C73 C72 164(4)
C76 C75 C73 C74 -7(5)
C69 C74 C73 C75 164(3)
C78 C74 C73 C75 -9(5)
C69 C74 C73 C72 -8(5)
C78 C74 C73 C72 179(3)
C58 C57 C59 C60 -5(5)
C56 C57 C59 C60 175(3)
C89 C88 C87 C84 8(5)
C85 C84 C87 C88 -22(6)
C83 C84 C87 C88 160(4)
C61 C62 C58 C57 -2(6)
C61 C62 C58 C53 -166(3)
C59 C57 C58 C62 2(6)
C56 C57 C58 C62 -177(3)
C59 C57 C58 C53 168(3)
C56 C57 C58 C53 -12(5)
C85 C86 C80 C79 -12(6)
C85 C86 C80 C81 -177(3)
C34 C33 C32 C38 161(3)
C34 C33 C32 C31 -4(5)
C35 C31 C32 C38 12(5)
C28 C31 C32 C38 -161(3)
C35 C31 C32 C33 178(3)
C28 C31 C32 C33 5(5)
C20 C23 C24 C25 1(6)
C27 C25 C24 C23 -156(3)
C26 C25 C24 C23 16(5)
C48 C54 C53 C52 -2(6)
C48 C54 C53 C58 162(4)
C62 C58 C53 C54 0(6)
C57 C58 C53 C54 -165(4)
C62 C58 C53 C52 164(4)
C57 C58 C53 C52 -1(5)
C5 C4 C3 C2 -5(5)
C7 C4 C3 C2 -170(3)
C1 C2 C3 C4 -8(5)
C92 C2 C3 C4 164(4)
C85 C84 C83 C79 3(6)
C87 C84 C83 C79 -179(3)
C26 C25 C27 C28 3(5)
C24 C25 C27 C28 174(3)
C31 C28 C27 C25 -164(3)
C29 C28 C27 C25 10(5)
C90 C89 C91 C92 -7(5)
C88 C89 C91 C92 174(3)
C2 C92 C91 C89 -163(4)
C93 C92 C91 C89 10(5)
C14 C13 C18 C17 -165(3)
C12 C13 C18 C17 16(5)
C16 C17 C18 C13 1(5)
C28 C29 C34 C33 5(5)
C30 C29 C34 C33 -160(3)
C32 C33 C34 C29 -1(5)
C56 C55 C52 C51 172(4)
C56 C55 C52 C53 -13(5)
C54 C53 C52 C51 -8(6)
C58 C53 C52 C51 -172(4)
C54 C53 C52 C55 177(3)
C58 C53 C52 C55 13(5)
C4 C7 C8 C9 8(6)
C45 C44 C43 C41 3(5)
C47 C44 C43 C41 -164(4)
C42 C41 C43 C44 5(5)
C40 C41 C43 C44 170(3)
C55 C52 C51 C47 -168(3)
C53 C52 C51 C47 16(6)
C48 C47 C51 C52 -16(5)
C44 C47 C51 C52 160(4)
C43 C44 C45 C46 -5(6)
C47 C44 C45 C46 161(4)
C43 C44 C45 C50 -175(3)
C47 C44 C45 C50 -9(6)
C42 C46 C45 C44 0(6)
C42 C46 C45 C50 168(3)
C49 C50 C45 C44 1(6)
C49 C50 C45 C46 -169(4)
C31 C35 C36 C39 -176(4)
C31 C35 C36 C37 -2(6)
C42 C37 C36 C35 -166(3)
C38 C37 C36 C35 13(5)
C42 C37 C36 C39 9(5)
C38 C37 C36 C39 -173(3)
C7 C8 C9 C11 -170(4)
C7 C8 C9 C10 3(5)
C14 C10 C9 C11 -7(5)
C5 C10 C9 C11 163(3)
C14 C10 C9 C8 179(3)
C5 C10 C9 C8 -10(5)
C33 C32 C38 C37 -166(3)
C31 C32 C38 C37 -1(5)
C42 C37 C38 C32 167(3)
C36 C37 C38 C32 -12(5)
C18 C13 C14 C10 178(3)
C12 C13 C14 C10 -3(5)
C5 C10 C14 C13 -160(3)
C9 C10 C14 C13 9(5)
C62 C61 C60 C59 -7(5)
C66 C61 C60 C59 175(3)
C62 C61 C60 C63 163(3)
C66 C61 C60 C63 -15(5)
C57 C59 C60 C61 7(5)
C57 C59 C60 C63 -163(3)
C67 C63 C60 C61 -166(4)
C64 C63 C60 C61 -1(5)
C67 C63 C60 C59 4(6)
C64 C63 C60 C59 169(3)
C1 C6 C5 C4 -16(5)
C1 C6 C5 C10 165(3)
C3 C4 C5 C6 16(5)
C7 C4 C5 C6 -177(3)
C3 C4 C5 C10 -165(3)
C7 C4 C5 C10 2(5)
C14 C10 C5 C6 -4(5)
C9 C10 C5 C6 -174(3)
C14 C10 C5 C4 177(3)
C9 C10 C5 C4 8(5)
C68 C71 C72 C73 -2(5)
C75 C73 C72 C71 -161(4)
C74 C73 C72 C71 11(5)
C86 C80 C79 C76 -156(4)
C81 C80 C79 C76 9(5)
C86 C80 C79 C83 17(5)
C81 C80 C79 C83 -178(3)
C77 C76 C79 C80 -3(6)
C75 C76 C79 C80 175(4)
C77 C76 C79 C83 -175(4)
C75 C76 C79 C83 2(6)
C84 C83 C79 C80 -13(5)
C84 C83 C79 C76 160(4)
C15 C12 C11 C9 -164(3)
C13 C12 C11 C9 8(6)
C8 C9 C11 C12 172(4)
C10 C9 C11 C12 -1(6)
C36 C37 C42 C46 167(3)
C38 C37 C42 C46 -11(6)
C36 C37 C42 C41 -4(5)
C38 C37 C42 C41 178(3)
C45 C46 C42 C37 -163(4)
C45 C46 C42 C41 8(5)
C40 C41 C42 C37 -3(5)
C43 C41 C42 C37 163(3)
C40 C41 C42 C46 -175(3)
C43 C41 C42 C46 -10(5)
C77 C82 C81 C80 -1(5)
C79 C80 C81 C82 -7(5)
C86 C80 C81 C82 159(4)
C71 C68 C69 C74 14(5)
C67 C68 C69 C74 -160(3)
C71 C68 C69 C70 179(3)
C67 C68 C69 C70 5(5)
C73 C74 C69 C68 -4(5)
C78 C74 C69 C68 168(3)
C73 C74 C69 C70 -169(3)
C78 C74 C69 C70 3(6)
C64 C70 C69 C68 -11(5)
C64 C70 C69 C74 155(3)
C41 C40 C39 C36 0(5)
C35 C36 C39 C40 168(4)
C37 C36 C39 C40 -7(5)
C53 C54 C48 C49 -178(4)
C53 C54 C48 C47 2(6)
C50 C49 C48 C54 162(5)
C50 C49 C48 C47 -19(7)
C51 C47 C48 C54 6(5)
C44 C47 C48 C54 -171(4)
C51 C47 C48 C49 -173(3)
C44 C47 C48 C49 10(6)
C69 C70 C64 C63 6(5)
C69 C70 C64 C65 -171(3)
C67 C63 C64 C70 5(5)
C60 C63 C64 C70 -161(3)
C67 C63 C64 C65 -178(3)
C60 C63 C64 C65 16(5)
C66 C65 C64 C70 162(3)
C66 C65 C64 C63 -14(5)
C144 C106 C108 C131 60(8)
C106 C108 C131 C154 -70(8)
C108 C106 C144 C166 18(6)
C108 C131 C154 C166 -6(9)
C131 C154 C166 C144 76(7)
C106 C144 C166 C154 -82(6)
C8BA C3BA C3AA C5BA 54(3)
C3BA C3AA C5BA C6BA -51(4)
C3AA C5BA C6BA C7BA 50(4)
C5BA C6BA C7BA C8BA -53(3)
C3AA C3BA C8BA C7BA -60(3)
C6BA C7BA C8BA C3BA 60(3)
C2BA C7AA C4AA C9AA 31(13)
C7AA C4AA C9AA C0BA 22(9)
C4AA C9AA C0BA C1BA -68(5)
C9AA C0BA C1BA C2BA 59(6)
C0BA C1BA C2BA C7AA -7(10)
C4AA C7AA C2BA C1BA -40(12)
C4CA C8AA C0CA C1CA 67(7)
C8AA C0CA C1CA C2CA -17(13)
C0CA C1CA C2CA C3CA -44(10)
C1CA C2CA C3CA C4CA 58(9)
C0CA C8AA C4CA C3CA -53(11)
C2CA C3CA C4CA C8AA -7(14)
C8DA C4DA C5DA C6CA -46(22)
C5CA C4DA C5DA C6CA -131(25)
C8DA C4DA C5DA C5CA 85(9)
C8DA C4DA C5DA C6DA -77(6)
C5CA C4DA C5DA C6DA -162(10)
C8DA C4DA C5DA C7CA -40(6)
C5CA C4DA C5DA C7CA -125(9)
C6CA C5DA C6DA C7CA -83(11)
C5CA C5DA C6DA C7CA -46(22)
C4DA C5DA C6DA C7CA 76(8)
C5CA C5DA C6DA C6CA 38(19)
C4DA C5DA C6DA C6CA 159(12)
C7CA C5DA C6DA C6CA 83(11)
C6CA C5DA C6DA C7DA -121(10)
C5CA C5DA C6DA C7DA -84(21)
C4DA C5DA C6DA C7DA 38(7)
C7CA C5DA C6DA C7DA -38(6)
C6CA C6DA C7DA C7CA 32(10)
C5DA C6DA C7DA C7CA 61(9)
C7CA C6DA C7DA C0DA -31(8)
C6CA C6DA C7DA C0DA 2(11)
C5DA C6DA C7DA C0DA 31(8)
C8CA C0DA C7DA C7CA 30(7)
C8DA C0DA C7DA C7CA -94(7)
C9CA C0DA C7DA C7CA -33(13)
C8CA C0DA C7DA C6DA 54(7)
C7CA C0DA C7DA C6DA 24(6)
C8DA C0DA C7DA C6DA -70(6)
C9CA C0DA C7DA C6DA -9(12)
C5DA C4DA C8DA C9CA -31(8)
C5CA C4DA C8DA C9CA 4(7)
C5DA C4DA C8DA C0DA 37(8)
C5CA C4DA C8DA C0DA 72(7)
C8CA C0DA C8DA C4DA -83(8)
C7CA C0DA C8DA C4DA -11(8)
C7DA C0DA C8DA C4DA 32(8)
C9CA C0DA C8DA C4DA -109(7)
C8CA C0DA C8DA C9CA 26(6)
C7CA C0DA C8DA C9CA 98(6)
C7DA C0DA C8DA C9CA 142(6)
C1F C2AA C1A C1B 62(8)
C2AA C1A C1B C1D -57(9)
C1A C1B C1D C1E 44(11)
C1B C1D C1E C1F -38(13)
C1D C1E C1F C2AA 45(12)
C1A C2AA C1F C1E -56(8)
C1N C1I C1J C1K -60(10)
C1I C1J C1K C1L 57(11)
C1J C1K C1L C1M -1(14)
C1K C1L C1M C1N -54(13)
C1L C1M C1N C1I 52(12)
C1J C1I C1N C1M 4(13)
C1S C6AA C1O C1P -11(9)
C6AA C1O C1P C1Q 47(11)
C1O C1P C1Q C1R -31(12)
C1P C1Q C1R C1S -16(11)
C1Q C1R C1S C6AA 55(8)
C1O C6AA C1S C1R -40(8)
C1Y C1T C1U C1V -15(19)
C1T C1U C1V C1W 68(11)
C1U C1V C1W C1X -54(16)
C1V C1W C1X C1Y -8(19)
C1U C1T C1Y C1X -46(17)
C1W C1X C1Y C1T 60(13)
C4DA C5DA C5CA C6CA -155(12)
C6DA C5DA C5CA C6CA -30(16)
C7CA C5DA C5CA C6CA -63(12)
C6CA C5DA C5CA C1Z 93(14)
C4DA C5DA C5CA C1Z -62(11)
C6DA C5DA C5CA C1Z 63(26)
C7CA C5DA C5CA C1Z 30(16)
C6CA C5DA C5CA C4DA 155(12)
C6DA C5DA C5CA C4DA 125(20)
C7CA C5DA C5CA C4DA 92(8)
C9CA C1Z C5CA C5DA -9(17)
C9CA C1Z C5CA C6CA 23(14)
C9CA C1Z C5CA C4DA -60(10)
C8DA C4DA C5CA C5DA -104(8)
C8DA C4DA C5CA C6CA -93(5)
C5DA C4DA C5CA C6CA 11(6)
C8DA C4DA C5CA C1Z 26(5)
C5DA C4DA C5CA C1Z 131(8)
C5CA C5DA C6CA C6DA -166(7)
C4DA C5DA C6CA C6DA -42(23)
C7CA C5DA C6CA C6DA -49(6)
C4DA C5DA C6CA C5CA 125(26)
C6DA C5DA C6CA C5CA 166(7)
C7CA C5DA C6CA C5CA 118(9)
C5CA C5DA C6CA C7CA -118(9)
C4DA C5DA C6CA C7CA 7(23)
C6DA C5DA C6CA C7CA 49(6)
C7CA C6DA C6CA C5DA 93(10)
C7DA C6DA C6CA C5DA 71(12)
C7CA C6DA C6CA C5CA 80(12)
C7DA C6DA C6CA C5CA 58(14)
C5DA C6DA C6CA C5CA -13(9)
C7DA C6DA C6CA C7CA -22(7)
C5DA C6DA C6CA C7CA -93(10)
C1Z C5CA C6CA C5DA -104(14)
C4DA C5CA C6CA C5DA -22(10)
C5DA C5CA C6CA C6DA 21(12)
C1Z C5CA C6CA C6DA -83(14)
C4DA C5CA C6CA C6DA -1(11)
C5DA C5CA C6CA C7CA 74(13)
C1Z C5CA C6CA C7CA -29(12)
C4DA C5CA C6CA C7CA 53(8)
C0DA C7DA C7CA C6DA 149(7)
C6DA C7DA C7CA C0DA -149(7)
C6DA C7DA C7CA C6CA -28(7)
C0DA C7DA C7CA C6CA 121(11)
C6DA C7DA C7CA C8CA -174(11)
C0DA C7DA C7CA C8CA -25(5)
C6DA C7DA C7CA C5DA -52(5)
C0DA C7DA C7CA C5DA 98(7)
C6CA C6DA C7CA C7DA -152(8)
C5DA C6DA C7CA C7DA -124(7)
C6CA C6DA C7CA C0DA -99(11)
C7DA C6DA C7CA C0DA 53(10)
C5DA C6DA C7CA C0DA -70(11)
C7DA C6DA C7CA C6CA 152(8)
C5DA C6DA C7CA C6CA 29(6)
C6CA C6DA C7CA C8CA 12(30)
C7DA C6DA C7CA C8CA 164(33)
C5DA C6DA C7CA C8CA 40(28)
C6CA C6DA C7CA C5DA -29(6)
C7DA C6DA C7CA C5DA 124(7)
C8CA C0DA C7CA C7DA -148(8)
C8DA C0DA C7CA C7DA 99(6)
C9CA C0DA C7CA C7DA 160(8)
C8CA C0DA C7CA C6DA 154(11)
C7DA C0DA C7CA C6DA -58(10)
C8DA C0DA C7CA C6DA 41(12)
C9CA C0DA C7CA C6DA 102(11)
C8CA C0DA C7CA C6CA 85(8)
C7DA C0DA C7CA C6CA -127(12)
C8DA C0DA C7CA C6CA -28(10)
C9CA C0DA C7CA C6CA 33(9)
C7DA C0DA C7CA C8CA 148(8)
C8DA C0DA C7CA C8CA -113(7)
C9CA C0DA C7CA C8CA -52(4)
C8CA C0DA C7CA C5DA 99(6)
C7DA C0DA C7CA C5DA -113(9)
C8DA C0DA C7CA C5DA -14(7)
C9CA C0DA C7CA C5DA 47(7)
C5DA C6CA C7CA C7DA -59(14)
C6DA C6CA C7CA C7DA 38(10)
C5CA C6CA C7CA C7DA -97(12)
C5DA C6CA C7CA C6DA -97(13)
C5CA C6CA C7CA C6DA -135(12)
C5DA C6CA C7CA C0DA 36(13)
C6DA C6CA C7CA C0DA 133(12)
C5CA C6CA C7CA C0DA -2(12)
C5DA C6CA C7CA C8CA 87(12)
C6DA C6CA C7CA C8CA -176(11)
C5CA C6CA C7CA C8CA 50(10)
C6DA C6CA C7CA C5DA 97(13)
C5CA C6CA C7CA C5DA -37(9)
C6CA C5DA C7CA C7DA 134(12)
C5CA C5DA C7CA C7DA -130(11)
C4DA C5DA C7CA C7DA -43(9)
C6DA C5DA C7CA C7DA 68(7)
C6CA C5DA C7CA C6DA 65(12)
C5CA C5DA C7CA C6DA 162(11)
C4DA C5DA C7CA C6DA -111(7)
C6CA C5DA C7CA C0DA -151(10)
C5CA C5DA C7CA C0DA -54(12)
C4DA C5DA C7CA C0DA 33(6)
C6DA C5DA C7CA C0DA 144(10)
C5CA C5DA C7CA C6CA 96(15)
C4DA C5DA C7CA C6CA -176(12)
C6DA C5DA C7CA C6CA -65(12)
C6CA C5DA C7CA C8CA -101(11)
C5CA C5DA C7CA C8CA -5(13)
C4DA C5DA C7CA C8CA 82(7)
C6DA C5DA C7CA C8CA -167(11)
C7CA C0DA C8CA C9CA -122(4)
C7DA C0DA C8CA C9CA -143(5)
C8DA C0DA C8CA C9CA -25(5)
C7DA C0DA C8CA C7CA -21(4)
C8DA C0DA C8CA C7CA 98(5)
C9CA C0DA C8CA C7CA 122(4)
C7DA C7CA C8CA C0DA 33(8)
C6DA C7CA C8CA C0DA -130(29)
C6CA C7CA C8CA C0DA -120(8)
C5DA C7CA C8CA C0DA -95(7)
C7DA C7CA C8CA C9CA 90(10)
C6DA C7CA C8CA C9CA -73(29)
C0DA C7CA C8CA C9CA 57(6)
C6CA C7CA C8CA C9CA -64(8)
C5DA C7CA C8CA C9CA -38(7)
C5CA C1Z C9CA C8CA -38(13)
C5CA C1Z C9CA C8DA 63(10)
C5CA C1Z C9CA C0DA 13(14)
C0DA C8CA C9CA C1Z 112(9)
C7CA C8CA C9CA C1Z 58(9)
C0DA C8CA C9CA C8DA 22(5)
C7CA C8CA C9CA C8DA -32(7)
C7CA C8CA C9CA C0DA -54(5)
C4DA C8DA C9CA C1Z -32(6)
C0DA C8DA C9CA C1Z -131(4)
C4DA C8DA C9CA C8CA 80(7)
C0DA C8DA C9CA C8CA -19(4)
C4DA C8DA C9CA C0DA 99(5)
C8CA C0DA C9CA C1Z -92(8)
C7CA C0DA C9CA C1Z -38(10)
C7DA C0DA C9CA C1Z -17(16)
C8DA C0DA C9CA C1Z 62(9)
C7CA C0DA C9CA C8CA 54(4)
C7DA C0DA C9CA C8CA 76(10)
C8DA C0DA C9CA C8CA 154(5)
C8CA C0DA C9CA C8DA -154(5)
C7CA C0DA C9CA C8DA -100(5)
C7DA C0DA C9CA C8DA -79(10)
C2D C4BA C2DA C3DA 56.3
C4BA C2DA C3DA C2A -56.3
C2DA C3DA C2A C2B 56.3
C3DA C2A C2B C2D -56.3
C2A C2B C2D C4BA 56.4
C2DA C4BA C2D C2B -56.2
C2I C1DA C2E C2F 59(11)
C1DA C2E C2F C2G -26(12)
C2E C2F C2G C2H 17(15)
C2F C2G C2H C2I -38(17)
C2G C2H C2I C1DA 62(12)
C2E C1DA C2I C2H -74(10)
C2O C2J C2K C2L 41(13)
C2J C2K C2L C2M -70(9)
C2K C2L C2M C2N 26(11)
C2L C2M C2N C2O 37(12)
C2K C2J C2O C2N 22(14)
C2M C2N C2O C2J -65(10)
